data_1540985
loop_
_publ_author_name
'Skolozdra, R.V.'
'Koretskaya, O.E.'
'Aksel'rud, L.G.'

_publ_section_title
;
 Crystal structure of Ho7 Co6 Sn23
;
_journal_name_full 'Soviet Physics, Crystallography (= Kristallografiya)'
_journal_page_first 584
_journal_page_last 585
_journal_volume 30
_journal_year 1985
_chemical_formula_sum 'Co6 Ho7 Sn23'
_space_group_IT_number 164
_symmetry_space_group_name_Hall '-P 3 2"'
_symmetry_space_group_name_H-M 'P -3 m 1'
_cell_angle_alpha 90
_cell_angle_beta 90
_cell_angle_gamma 120
_cell_formula_units_Z 1
_cell_length_a 9.617
_cell_length_b 9.617
_cell_length_c 9.821
_cell_volume 786.621
_citation_journal_id_ASTM SPHCA6
_cod_data_source_file Skolozdra_SPHCA6_1985_1331.cif
_cod_data_source_block Co6Ho7Sn23
_cod_database_code 1540985

loop_
_symmetry_equiv_pos_as_xyz
x,y,z
-y,x-y,z
-x+y,-x,z
y,x,-z
-x,-x+y,-z
x-y,-y,-z
-x,-y,-z
y,-x+y,-z
x-y,x,-z
-y,-x,z
x,x-y,z
-x+y,y,z

loop_
_atom_site_label
_atom_site_type_symbol
_atom_site_fract_x
_atom_site_fract_y
_atom_site_fract_z
_atom_site_occupancy
_atom_site_U_iso_or_equiv
Sn3 Sn 0.1179 0.8821 0.2764 1 0.0
Ho1 Ho 0 0 0 1 0.0
Ho2 Ho 0.479 0.521 0.3064 1 0.0
Co1 Co 0.1677 0.8323 0.8015 1 0.0
Sn4 Sn 0 0 0.5 1 0.0
Sn5 Sn 0.3478 0 0 1 0.0
Sn1 Sn 0.3333 0.6667 0.8195 1 0.0
Sn2 Sn 0.2188 0.7812 0.5451 1 0.0
Sn6 Sn 0.3333 0.6667 0.115 1 0.0
